data_2220916
loop_
_publ_author_name
'Zhuang, Ling-hua'
'Wang, Guo-wei'

_publ_section_title
;
 Dimethyl 4,4-diacetylheptanedioate
;
_journal_coeditor_code SJ2570
_journal_issue 2
_journal_name_full 'Acta Crystallographica Section E'
_journal_page_first o220
_journal_paper_doi 10.1107/S1600536808043705
_journal_volume 65
_journal_year 2009
_chemical_formula_iupac 'C13 H20 O6'
_chemical_formula_moiety 'C13 H20 O6'
_chemical_formula_sum 'C13 H20 O6'
_chemical_formula_weight 272.29
_chemical_name_systematic
;
Dimethyl 4,4-diacetylheptanedioate
;
_space_group_IT_number 14
_symmetry_cell_setting monoclinic
_symmetry_space_group_name_Hall '-P 2ybc'
_symmetry_space_group_name_H-M 'P 1 21/c 1'
_atom_sites_solution_hydrogens geom
_atom_sites_solution_primary direct
_atom_sites_solution_secondary difmap
_cell_angle_alpha 90.00
_cell_angle_beta 107.35(3)
_cell_angle_gamma 90.00
_cell_formula_units_Z 4
_cell_length_a 11.402(2)
_cell_length_b 8.6910(17)
_cell_length_c 14.845(3)
_cell_measurement_reflns_used 27
_cell_measurement_temperature 293(2)
_cell_measurement_theta_max 15
_cell_measurement_theta_min 8
_cell_volume 1404.1(5)
_computing_cell_refinement 'CAD-4 Software (Enraf--Nonius, 1989)'
_computing_data_collection 'CAD-4 Software (Enraf--Nonius, 1989)'
_computing_data_reduction 'XCAD4 (Harms & Wocadlo, 1995)'
_computing_molecular_graphics 'SHELXTL (Sheldrick, 2008)'
_computing_publication_material 'SHELXTL (Sheldrick, 2008)'
_computing_structure_refinement 'SHELXL97 (Sheldrick, 2008)'
_computing_structure_solution 'SHELXS97 (Sheldrick, 2008)'
_diffrn_ambient_temperature 293(2)
_diffrn_measured_fraction_theta_full 0.993
_diffrn_measured_fraction_theta_max 0.993
_diffrn_measurement_device_type 'Enraf--Nonius CAD-4'
_diffrn_measurement_method \w/2\q
_diffrn_radiation_monochromator graphite
_diffrn_radiation_source 'fine-focus sealed tube'
_diffrn_radiation_type MoK\a
_diffrn_radiation_wavelength 0.71073
_diffrn_reflns_av_R_equivalents 0.0000
_diffrn_reflns_av_sigmaI/netI 0.0302
_diffrn_reflns_limit_h_max 13
_diffrn_reflns_limit_h_min -13
_diffrn_reflns_limit_k_max 10
_diffrn_reflns_limit_k_min 0
_diffrn_reflns_limit_l_max 17
_diffrn_reflns_limit_l_min 0
_diffrn_reflns_number 2531
_diffrn_reflns_theta_full 25.25
_diffrn_reflns_theta_max 25.25
_diffrn_reflns_theta_min 1.87
_diffrn_standards_decay_% 9
_diffrn_standards_interval_count 200
_diffrn_standards_number 3
_exptl_absorpt_coefficient_mu 0.102
_exptl_absorpt_correction_T_max 0.9899
_exptl_absorpt_correction_T_min 0.9701
_exptl_absorpt_correction_type psi-scan
_exptl_absorpt_process_details '(North <i>et al.</i>,  1968)'
_exptl_crystal_colour colourless
_exptl_crystal_density_diffrn 1.288
_exptl_crystal_density_method 'not measured'
_exptl_crystal_description block
_exptl_crystal_F_000 584
_exptl_crystal_size_max 0.30
_exptl_crystal_size_mid 0.20
_exptl_crystal_size_min 0.10
_refine_diff_density_max 0.384
_refine_diff_density_min -0.250
_refine_ls_extinction_method none
_refine_ls_goodness_of_fit_ref 1.005
_refine_ls_hydrogen_treatment constr
_refine_ls_matrix_type full
_refine_ls_number_parameters 172
_refine_ls_number_reflns 2531
_refine_ls_number_restraints 0
_refine_ls_restrained_S_all 1.005
_refine_ls_R_factor_all 0.0921
_refine_ls_R_factor_gt 0.0645
_refine_ls_shift/su_max 0.001
_refine_ls_shift/su_mean 0.000
_refine_ls_structure_factor_coef Fsqd
_refine_ls_weighting_details 'calc w=1/[\s^2^(Fo^2^)+(0.1P)^2^+1.5P] where P=(Fo^2^+2Fc^2^)/3'
_refine_ls_weighting_scheme calc
_refine_ls_wR_factor_gt 0.1633
_refine_ls_wR_factor_ref 0.2020
_reflns_number_gt 1783
_reflns_number_total 2531
_reflns_threshold_expression I>2\s(I)
_cod_data_source_file sj2570.cif
_cod_data_source_block I
_cod_depositor_comments
;
The following automatic conversions were performed:
'_symmetry_cell_setting' value 'Monoclinic' changed to 'monoclinic'
according to '/home/saulius/struct/CIF-dictionaries/cif_core.dic'
dictionary named 'cif_core.dic' version 2.4.1 from 2010-06-29.

Automatic conversion script
Id: cif_fix_enum 1527 2010-12-29 10:47:43Z saulius 

The following automatic conversions were performed:

'_symmetry_cell_setting' value 'Monoclinic' changed to 'monoclinic'
according to /home/saulius/struct/CIF-dictionaries/cif_core.dic
dictionary named 'cif_core.dic' version 2.4.1 from 2010-06-29.

Automatic conversion script
Id: cif_fix_values 1715 2011-07-08 13:25:40Z adriana 
;
_cod_original_sg_symbol_H-M 'P 21/c'
_cod_database_code 2220916
_cod_database_fobs_code 2220916

loop_
_symmetry_equiv_pos_as_xyz
'x, y, z'
'-x, y+1/2, -z+1/2'
'-x, -y, -z'
'x, -y-1/2, z-1/2'

loop_
_atom_site_type_symbol
_atom_site_label
_atom_site_fract_x
_atom_site_fract_y
_atom_site_fract_z
_atom_site_U_iso_or_equiv
_atom_site_adp_type
_atom_site_calc_flag
_atom_site_refinement_flags
_atom_site_occupancy
_atom_site_disorder_assembly
_atom_site_disorder_group
O O1 1.1970(2) -0.2798(3) 0.80271(19) 0.0587(7) Uani d . 1 . .
O O2 1.1274(2) -0.0419(2) 0.80976(18) 0.0552(7) Uani d . 1 . .
O O3 0.5191(2) -0.3553(3) 0.66776(18) 0.0646(7) Uani d . 1 . .
O O4 0.5065(2) -0.1212(3) 0.60519(17) 0.0585(7) Uani d . 1 . .
O O5 0.7976(2) 0.0496(2) 0.94983(17) 0.0506(6) Uani d . 1 . .
O O6 0.8453(2) -0.4676(2) 0.96422(18) 0.0567(7) Uani d . 1 . .
C C1 1.2919(4) -0.2184(5) 0.7683(3) 0.0710(12) Uani d . 1 . .
H H1A 1.3430 -0.3006 0.7586 0.106 Uiso calc R 1 . .
H H1B 1.3407 -0.1472 0.8136 0.106 Uiso calc R 1 . .
H H1C 1.2556 -0.1660 0.7097 0.106 Uiso calc R 1 . .
C C2 1.1177(3) -0.1782(3) 0.8194(2) 0.0401(7) Uani d . 1 . .
C C3 1.0191(3) -0.2557(3) 0.8502(2) 0.0408(7) Uani d . 1 . .
H H3A 1.0564 -0.3225 0.9033 0.049 Uiso calc R 1 . .
H H3B 0.9697 -0.3190 0.7991 0.049 Uiso calc R 1 . .
C C4 0.9365(2) -0.1393(3) 0.8785(2) 0.0360(7) Uani d . 1 . .
H H4A 0.9057 -0.0673 0.8269 0.043 Uiso calc R 1 . .
H H4B 0.9858 -0.0814 0.9324 0.043 Uiso calc R 1 . .
C C5 0.4002(3) -0.1660(5) 0.5299(3) 0.0597(10) Uani d . 1 . .
H H5A 0.3724 -0.0805 0.4881 0.089 Uiso calc R 1 . .
H H5B 0.3361 -0.1974 0.5557 0.089 Uiso calc R 1 . .
H H5C 0.4211 -0.2501 0.4957 0.089 Uiso calc R 1 . .
C C6 0.5572(3) -0.2265(4) 0.6703(2) 0.0430(7) Uani d . 1 . .
C C7 0.6632(3) -0.1613(4) 0.7454(2) 0.0513(8) Uani d . 1 . .
H H7A 0.6340 -0.0785 0.7769 0.062 Uiso calc R 1 . .
H H7B 0.7214 -0.1179 0.7163 0.062 Uiso calc R 1 . .
C C8 0.7290(3) -0.2793(3) 0.8186(2) 0.0413(7) Uani d . 1 . .
H H8A 0.7683 -0.3542 0.7887 0.050 Uiso calc R 1 . .
H H8B 0.6686 -0.3333 0.8410 0.050 Uiso calc R 1 . .
C C9 0.6618(3) -0.1291(4) 0.9838(3) 0.0582(9) Uani d . 1 . .
H H9A 0.6315 -0.0401 1.0081 0.087 Uiso calc R 1 . .
H H9B 0.6907 -0.2033 1.0334 0.087 Uiso calc R 1 . .
H H9C 0.5967 -0.1734 0.9338 0.087 Uiso calc R 1 . .
C C10 0.7649(3) -0.0831(4) 0.9467(2) 0.0393(7) Uani d . 1 . .
C C11 0.9581(3) -0.2844(4) 1.0738(2) 0.0539(9) Uani d . 1 . .
H H11A 0.9808 -0.3720 1.1146 0.081 Uiso calc R 1 . .
H H11B 0.9172 -0.2102 1.1018 0.081 Uiso calc R 1 . .
H H11C 1.0305 -0.2389 1.0648 0.081 Uiso calc R 1 . .
C C12 0.8733(3) -0.3344(3) 0.9802(2) 0.0394(7) Uani d . 1 . .
C C13 0.8265(2) -0.2094(3) 0.9038(2) 0.0341(6) Uani d . 1 . .

loop_
_atom_site_aniso_label
_atom_site_aniso_U_11
_atom_site_aniso_U_22
_atom_site_aniso_U_33
_atom_site_aniso_U_12
_atom_site_aniso_U_13
_atom_site_aniso_U_23
O1 0.0587(14) 0.0424(13) 0.0902(18) 0.0057(11) 0.0453(14) 0.0031(12)
O2 0.0663(15) 0.0377(13) 0.0743(16) -0.0010(11) 0.0403(13) 0.0039(11)
O3 0.0630(16) 0.0488(15) 0.0686(16) -0.0126(12) -0.0008(13) 0.0054(12)
O4 0.0587(15) 0.0523(14) 0.0544(14) -0.0080(11) 0.0015(11) 0.0059(11)
O5 0.0508(13) 0.0329(12) 0.0712(16) 0.0012(10) 0.0228(11) -0.0047(10)
O6 0.0595(15) 0.0344(13) 0.0714(16) -0.0049(10) 0.0123(12) 0.0102(11)
C1 0.065(2) 0.063(2) 0.105(3) -0.0007(19) 0.055(2) -0.006(2)
C2 0.0444(17) 0.0383(17) 0.0393(16) -0.0001(13) 0.0149(13) -0.0041(12)
C3 0.0439(16) 0.0348(15) 0.0472(17) 0.0000(13) 0.0188(13) 0.0000(12)
C4 0.0335(15) 0.0300(14) 0.0444(16) -0.0032(12) 0.0114(12) -0.0044(12)
C5 0.0441(19) 0.075(3) 0.053(2) 0.0015(18) 0.0036(16) 0.0057(18)
C6 0.0394(16) 0.0485(19) 0.0436(17) -0.0009(14) 0.0163(14) -0.0008(14)
C7 0.0530(19) 0.0474(19) 0.0449(17) -0.0104(15) 0.0013(15) 0.0036(15)
C8 0.0409(16) 0.0355(16) 0.0468(17) -0.0046(13) 0.0122(14) -0.0004(13)
C9 0.050(2) 0.060(2) 0.075(2) 0.0021(17) 0.0360(18) 0.0016(18)
C10 0.0316(15) 0.0415(17) 0.0423(16) 0.0022(13) 0.0072(12) -0.0005(13)
C11 0.065(2) 0.0460(19) 0.0474(19) 0.0052(16) 0.0111(16) 0.0047(15)
C12 0.0385(15) 0.0337(16) 0.0499(17) 0.0005(12) 0.0191(13) 0.0033(13)
C13 0.0322(14) 0.0293(14) 0.0408(15) -0.0007(11) 0.0108(12) -0.0010(11)

loop_
_atom_type_symbol
_atom_type_description
_atom_type_scat_dispersion_real
_atom_type_scat_dispersion_imag
_atom_type_scat_source
C C 0.0033 0.0016 'International Tables Vol C Tables 4.2.6.8 and 6.1.1.4'
H H 0.0000 0.0000 'International Tables Vol C Tables 4.2.6.8 and 6.1.1.4'
O O 0.0106 0.0060 'International Tables Vol C Tables 4.2.6.8 and 6.1.1.4'

loop_
_geom_angle_atom_site_label_1
_geom_angle_atom_site_label_2
_geom_angle_atom_site_label_3
_geom_angle_site_symmetry_1
_geom_angle_site_symmetry_3
_geom_angle
_geom_angle_publ_flag
C2 O1 C1 . . 116.4(3) ?
C6 O4 C5 . . 117.5(3) ?
O1 C1 H1A . . 109.5 ?
O1 C1 H1B . . 109.5 ?
H1A C1 H1B . . 109.5 ?
O1 C1 H1C . . 109.5 ?
H1A C1 H1C . . 109.5 ?
H1B C1 H1C . . 109.5 ?
O2 C2 O1 . . 122.5(3) ?
O2 C2 C3 . . 125.8(3) ?
O1 C2 C3 . . 111.8(3) ?
C2 C3 C4 . . 111.6(2) ?
C2 C3 H3A . . 109.3 ?
C4 C3 H3A . . 109.3 ?
C2 C3 H3B . . 109.3 ?
C4 C3 H3B . . 109.3 ?
H3A C3 H3B . . 108.0 ?
C3 C4 C13 . . 114.8(2) ?
C3 C4 H4A . . 108.6 ?
C13 C4 H4A . . 108.6 ?
C3 C4 H4B . . 108.6 ?
C13 C4 H4B . . 108.6 ?
H4A C4 H4B . . 107.5 ?
O4 C5 H5A . . 109.5 ?
O4 C5 H5B . . 109.5 ?
H5A C5 H5B . . 109.5 ?
O4 C5 H5C . . 109.5 ?
H5A C5 H5C . . 109.5 ?
H5B C5 H5C . . 109.5 ?
O3 C6 O4 . . 123.0(3) ?
O3 C6 C7 . . 125.7(3) ?
O4 C6 C7 . . 111.2(3) ?
C6 C7 C8 . . 113.3(3) ?
C6 C7 H7A . . 108.9 ?
C8 C7 H7A . . 108.9 ?
C6 C7 H7B . . 108.9 ?
C8 C7 H7B . . 108.9 ?
H7A C7 H7B . . 107.7 ?
C7 C8 C13 . . 113.8(2) ?
C7 C8 H8A . . 108.8 ?
C13 C8 H8A . . 108.8 ?
C7 C8 H8B . . 108.8 ?
C13 C8 H8B . . 108.8 ?
H8A C8 H8B . . 107.7 ?
C10 C9 H9A . . 109.5 ?
C10 C9 H9B . . 109.5 ?
H9A C9 H9B . . 109.5 ?
C10 C9 H9C . . 109.5 ?
H9A C9 H9C . . 109.5 ?
H9B C9 H9C . . 109.5 ?
O5 C10 C9 . . 120.6(3) ?
O5 C10 C13 . . 121.5(3) ?
C9 C10 C13 . . 117.9(3) ?
C12 C11 H11A . . 109.5 ?
C12 C11 H11B . . 109.5 ?
H11A C11 H11B . . 109.5 ?
C12 C11 H11C . . 109.5 ?
H11A C11 H11C . . 109.5 ?
H11B C11 H11C . . 109.5 ?
O6 C12 C11 . . 121.3(3) ?
O6 C12 C13 . . 121.1(3) ?
C11 C12 C13 . . 117.5(3) ?
C8 C13 C4 . . 113.4(2) ?
C8 C13 C10 . . 108.4(2) ?
C4 C13 C10 . . 108.9(2) ?
C8 C13 C12 . . 109.4(2) ?
C4 C13 C12 . . 109.2(2) ?
C10 C13 C12 . . 107.3(2) ?

loop_
_geom_bond_atom_site_label_1
_geom_bond_atom_site_label_2
_geom_bond_site_symmetry_2
_geom_bond_distance
_geom_bond_publ_flag
O1 C2 . 1.339(4) ?
O1 C1 . 1.430(4) ?
O2 C2 . 1.202(4) ?
O3 C6 . 1.197(4) ?
O4 C6 . 1.331(4) ?
O4 C5 . 1.436(4) ?
O5 C10 . 1.209(4) ?
O6 C12 . 1.206(4) ?
C1 H1A . 0.9600 ?
C1 H1B . 0.9600 ?
C1 H1C . 0.9600 ?
C2 C3 . 1.495(4) ?
C3 C4 . 1.524(4) ?
C3 H3A . 0.9700 ?
C3 H3B . 0.9700 ?
C4 C13 . 1.539(4) ?
C4 H4A . 0.9700 ?
C4 H4B . 0.9700 ?
C5 H5A . 0.9600 ?
C5 H5B . 0.9600 ?
C5 H5C . 0.9600 ?
C6 C7 . 1.491(4) ?
C7 C8 . 1.519(4) ?
C7 H7A . 0.9700 ?
C7 H7B . 0.9700 ?
C8 C13 . 1.538(4) ?
C8 H8A . 0.9700 ?
C8 H8B . 0.9700 ?
C9 C10 . 1.494(4) ?
C9 H9A . 0.9600 ?
C9 H9B . 0.9600 ?
C9 H9C . 0.9600 ?
C10 C13 . 1.540(4) ?
C11 C12 . 1.501(5) ?
C11 H11A . 0.9600 ?
C11 H11B . 0.9600 ?
C11 H11C . 0.9600 ?
C12 C13 . 1.546(4) ?

loop_
_geom_hbond_atom_site_label_D
_geom_hbond_atom_site_label_H
_geom_hbond_atom_site_label_A
_geom_hbond_site_symmetry_A
_geom_hbond_distance_DH
_geom_hbond_distance_HA
_geom_hbond_distance_DA
_geom_hbond_angle_DHA
C4 H4B O5 3_757 0.97 2.58 3.418(4) 144.7
C3 H3B O2 2_746 0.97 2.55 3.500(4) 165.1

loop_
_geom_torsion_atom_site_label_1
_geom_torsion_atom_site_label_2
_geom_torsion_atom_site_label_3
_geom_torsion_atom_site_label_4
_geom_torsion_site_symmetry_1
_geom_torsion_site_symmetry_2
_geom_torsion_site_symmetry_3
_geom_torsion_site_symmetry_4
_geom_torsion
_geom_torsion_publ_flag
C1 O1 C2 O2 . . . . -2.7(5) ?
C1 O1 C2 C3 . . . . 177.0(3) ?
O2 C2 C3 C4 . . . . -5.9(4) ?
O1 C2 C3 C4 . . . . 174.3(3) ?
C2 C3 C4 C13 . . . . 175.5(2) ?
C5 O4 C6 O3 . . . . 0.9(5) ?
C5 O4 C6 C7 . . . . -177.8(3) ?
O3 C6 C7 C8 . . . . 4.6(5) ?
O4 C6 C7 C8 . . . . -176.7(3) ?
C6 C7 C8 C13 . . . . -171.8(3) ?
C7 C8 C13 C4 . . . . -66.3(3) ?
C7 C8 C13 C10 . . . . 54.8(3) ?
C7 C8 C13 C12 . . . . 171.5(3) ?
C3 C4 C13 C8 . . . . -68.8(3) ?
C3 C4 C13 C10 . . . . 170.5(2) ?
C3 C4 C13 C12 . . . . 53.6(3) ?
O5 C10 C13 C8 . . . . -118.2(3) ?
C9 C10 C13 C8 . . . . 61.1(3) ?
O5 C10 C13 C4 . . . . 5.6(4) ?
C9 C10 C13 C4 . . . . -175.1(3) ?
O5 C10 C13 C12 . . . . 123.7(3) ?
C9 C10 C13 C12 . . . . -57.0(3) ?
O6 C12 C13 C8 . . . . 9.0(4) ?
C11 C12 C13 C8 . . . . -172.9(3) ?
O6 C12 C13 C4 . . . . -115.7(3) ?
C11 C12 C13 C4 . . . . 62.4(3) ?
O6 C12 C13 C10 . . . . 126.4(3) ?
C11 C12 C13 C10 . . . . -55.5(3) ?

loop_
_cod_related_entry_id
_cod_related_entry_database
_cod_related_entry_code
1 ChemSpider 469676
